data_7013190
loop_
_publ_author_name
'Kang, Youngjin'
'Lee, Junghyun'
'Song, Datong'
'Wang, Suning'

_publ_section_title
;
 Platinum(ii) diimine complexes of acetylides containing 7-azaindolyl
 and 2,2?-dipyridylamino functional groupsElectronic supplementary
 information (ESI) available: emission spectra of 1?4 in the solid
 state at 298 and 77 K; structures and packing diagrams of 1 and 4. See
 http://www.rsc.org/suppdata/dt/b3/b305408j/
;
_journal_issue 18
_journal_name_full 'Dalton Transactions'
_journal_page_first 3493
_journal_paper_doi 10.1039/b305408j
_journal_year 2003
_chemical_formula_sum 'C46 H36 N6 Pt'
_chemical_formula_weight 867.90
_chemical_name_systematic
;
?
;
_space_group_IT_number 2
_symmetry_cell_setting triclinic
_symmetry_space_group_name_Hall '-P 1'
_symmetry_space_group_name_H-M 'P -1'
_atom_sites_solution_hydrogens geom
_atom_sites_solution_primary direct
_atom_sites_solution_secondary difmap
_audit_creation_method SHELXL-97
_cell_angle_alpha 88.544(3)
_cell_angle_beta 83.276(4)
_cell_angle_gamma 83.331(4)
_cell_formula_units_Z 2
_cell_length_a 6.6498(12)
_cell_length_b 16.203(3)
_cell_length_c 17.395(4)
_cell_measurement_temperature 571(2)
_cell_volume 1848.6(6)
_computing_cell_refinement 'Bruker SMART'
_computing_data_collection 'Bruker SMART'
_computing_data_reduction 'Bruker SHELXTL'
_computing_molecular_graphics 'Bruker SHELXTL'
_computing_publication_material 'Bruker SHELXTL'
_computing_structure_refinement 'SHELXL-97 (Sheldrick, 1997)'
_computing_structure_solution 'SHELXS-97 (Sheldrick, 1990)'
_diffrn_ambient_temperature 571(2)
_diffrn_measured_fraction_theta_full 0.928
_diffrn_measured_fraction_theta_max 0.928
_diffrn_measurement_device_type 'CCD area detector'
_diffrn_measurement_method 'phi and omega scans'
_diffrn_radiation_monochromator graphite
_diffrn_radiation_source 'fine-focus sealed tube'
_diffrn_radiation_type MoK\a
_diffrn_radiation_wavelength 0.71073
_diffrn_reflns_av_R_equivalents 0.0527
_diffrn_reflns_av_sigmaI/netI 0.2815
_diffrn_reflns_limit_h_max 8
_diffrn_reflns_limit_h_min -8
_diffrn_reflns_limit_k_max 20
_diffrn_reflns_limit_k_min -21
_diffrn_reflns_limit_l_max 20
_diffrn_reflns_limit_l_min -22
_diffrn_reflns_number 13567
_diffrn_reflns_theta_full 28.32
_diffrn_reflns_theta_max 28.32
_diffrn_reflns_theta_min 1.72
_exptl_absorpt_coefficient_mu 3.837
_exptl_absorpt_correction_T_max 1.000
_exptl_absorpt_correction_T_min 0.869
_exptl_absorpt_correction_type empirical
_exptl_crystal_colour yellow
_exptl_crystal_density_diffrn 1.559
_exptl_crystal_density_method 'not measured'
_exptl_crystal_description 'thin plate'
_exptl_crystal_F_000 864
_exptl_crystal_size_max .05
_exptl_crystal_size_mid .1
_exptl_crystal_size_min .1
_refine_diff_density_max 1.026
_refine_diff_density_min -0.746
_refine_diff_density_rms 0.107
_refine_ls_extinction_method none
_refine_ls_goodness_of_fit_ref 0.695
_refine_ls_hydrogen_treatment mixed
_refine_ls_matrix_type full
_refine_ls_number_parameters 460
_refine_ls_number_reflns 8536
_refine_ls_number_restraints 0
_refine_ls_restrained_S_all 0.695
_refine_ls_R_factor_all 0.1488
_refine_ls_R_factor_gt 0.0489
_refine_ls_shift/su_max 0.001
_refine_ls_shift/su_mean 0.000
_refine_ls_structure_factor_coef Fsqd
_refine_ls_weighting_details 'calc w=1/[\s^2^(Fo^2^)+(0.0175P)^2^+0.0000P] where P=(Fo^2^+2Fc^2^)/3'
_refine_ls_weighting_scheme calc
_refine_ls_wR_factor_gt 0.0729
_refine_ls_wR_factor_ref 0.0862
_reflns_number_gt 3308
_reflns_number_total 8536
_reflns_threshold_expression >2sigma(I)
_cod_data_source_file b305408j.txt
_cod_data_source_block compound_1
_cod_depositor_comments
;
The following automatic conversions were performed:
'_symmetry_cell_setting' value 'Triclinic' changed to 'triclinic'
according to '/home/saulius/struct/CIF-dictionaries/cif_core.dic'
dictionary named 'cif_core.dic' version 2.4.1 from
2010-06-29.

'_exptl_absorpt_correction_type' value 'Empirical' changed to
'empirical' according to
'/home/saulius/struct/CIF-dictionaries/cif_core.dic' dictionary named
'cif_core.dic' version 2.4.1 from 2010-06-29.

Automatic conversion script
Id: cif_fix_enum 1527 2010-12-29 10:47:43Z saulius 
;
_cod_original_cell_volume 1848.7(6)
_cod_original_sg_symbol_H-M P1
_cod_database_code 7013190

loop_
_symmetry_equiv_pos_as_xyz
'x, y, z'
'-x, -y, -z'

loop_
_atom_site_label
_atom_site_type_symbol
_atom_site_fract_x
_atom_site_fract_y
_atom_site_fract_z
_atom_site_U_iso_or_equiv
_atom_site_adp_type
_atom_site_occupancy
_atom_site_symmetry_multiplicity
_atom_site_calc_flag
_atom_site_refinement_flags
_atom_site_disorder_assembly
_atom_site_disorder_group
Pt1 Pt 0.30339(5) -0.07224(2) -0.08505(2) 0.04652(12) Uani 1 1 d . . .
N1 N 0.7093(14) -0.5696(5) -0.2756(5) 0.082(2) Uani 1 1 d . . .
N2 N 1.0105(14) -0.6069(5) -0.2144(5) 0.088(3) Uani 1 1 d . . .
N3 N 0.1679(11) 0.1335(4) -0.5513(4) 0.057(2) Uani 1 1 d . . .
N4 N -0.1748(12) 0.2021(4) -0.5303(4) 0.068(2) Uani 1 1 d . . .
N5 N 0.2960(9) -0.1026(5) 0.0305(4) 0.0474(19) Uani 1 1 d . . .
N6 N 0.2338(9) 0.0418(4) -0.0335(5) 0.0489(19) Uani 1 1 d . . .
C1 C 0.6107(17) -0.6066(8) -0.3292(7) 0.103(4) Uani 1 1 d . . .
H1A H 0.4874 -0.5849 -0.3460 0.124 Uiso 1 1 calc R . .
C2 C 0.719(2) -0.6783(8) -0.3533(6) 0.104(4) Uani 1 1 d . . .
H2B H 0.6846 -0.7141 -0.3894 0.125 Uiso 1 1 calc R . .
C3 C 0.8942(19) -0.6897(7) -0.3143(7) 0.089(3) Uani 1 1 d . . .
C4 C 1.059(2) -0.7487(7) -0.3122(7) 0.109(4) Uani 1 1 d . . .
H4B H 1.0774 -0.7946 -0.3444 0.130 Uiso 1 1 calc R . .
C5 C 1.1926(19) -0.7379(7) -0.2619(9) 0.118(5) Uani 1 1 d . . .
H5A H 1.3022 -0.7782 -0.2573 0.142 Uiso 1 1 calc R . .
C6 C 1.1688(16) -0.6679(8) -0.2173(7) 0.099(4) Uani 1 1 d . . .
H6A H 1.2706 -0.6618 -0.1862 0.119 Uiso 1 1 calc R . .
C7 C 0.8862(17) -0.6210(7) -0.2637(6) 0.074(3) Uani 1 1 d . . .
C8 C 0.6351(16) -0.4901(6) -0.2408(5) 0.069(3) Uani 1 1 d . . .
C9 C 0.7690(13) -0.4319(6) -0.2347(5) 0.081(3) Uani 1 1 d . . .
H9A H 0.9067 -0.4446 -0.2519 0.097 Uiso 1 1 calc R . .
C10 C 0.7000(14) -0.3562(6) -0.2037(5) 0.075(3) Uani 1 1 d . . .
H10A H 0.7922 -0.3178 -0.2006 0.090 Uiso 1 1 calc R . .
C11 C 0.4959(14) -0.3345(5) -0.1766(5) 0.051(2) Uani 1 1 d . . .
C12 C 0.3656(13) -0.3935(6) -0.1844(5) 0.079(3) Uani 1 1 d . . .
H12A H 0.2274 -0.3807 -0.1681 0.095 Uiso 1 1 calc R . .
C13 C 0.4325(15) -0.4701(6) -0.2154(5) 0.074(3) Uani 1 1 d . . .
H13A H 0.3405 -0.5085 -0.2192 0.089 Uiso 1 1 calc R . .
C14 C 0.4260(12) -0.2531(6) -0.1463(5) 0.058(3) Uani 1 1 d . . .
C15 C 0.3749(12) -0.1849(6) -0.1232(5) 0.051(3) Uani 1 1 d . . .
C16 C 0.3089(13) 0.1232(5) -0.6143(6) 0.067(3) Uani 1 1 d . . .
H16A H 0.4401 0.0965 -0.6131 0.080 Uiso 1 1 calc R . .
C17 C 0.2358(15) 0.1567(6) -0.6796(5) 0.073(3) Uani 1 1 d . . .
H17A H 0.3030 0.1564 -0.7296 0.087 Uiso 1 1 calc R . .
C18 C 0.0381(15) 0.1914(6) -0.6547(6) 0.065(3) Uani 1 1 d . . .
C19 C -0.1198(17) 0.2339(6) -0.6910(6) 0.091(4) Uani 1 1 d . . .
H19A H -0.1048 0.2435 -0.7442 0.109 Uiso 1 1 calc R . .
C20 C -0.2967(17) 0.2609(7) -0.6466(7) 0.100(4) Uani 1 1 d . . .
H20A H -0.4039 0.2896 -0.6696 0.120 Uiso 1 1 calc R . .
C21 C -0.3180(13) 0.2459(6) -0.5675(6) 0.086(3) Uani 1 1 d . . .
H21A H -0.4384 0.2675 -0.5386 0.103 Uiso 1 1 calc R . .
C22 C -0.0060(15) 0.1775(6) -0.5753(6) 0.060(3) Uani 1 1 d . . .
C23 C 0.1965(15) 0.1008(5) -0.4749(5) 0.055(2) Uani 1 1 d . . .
C24 C 0.0403(13) 0.0649(5) -0.4328(5) 0.054(2) Uani 1 1 d . . .
H24A H -0.0837 0.0640 -0.4524 0.065 Uiso 1 1 calc R . .
C25 C 0.0692(13) 0.0309(5) -0.3621(5) 0.056(2) Uani 1 1 d . . .
H25A H -0.0367 0.0063 -0.3342 0.068 Uiso 1 1 calc R . .
C26 C 0.2497(14) 0.0314(5) -0.3300(5) 0.049(2) Uani 1 1 d . . .
C27 C 0.4052(13) 0.0684(5) -0.3744(5) 0.062(3) Uani 1 1 d . . .
H27A H 0.5291 0.0703 -0.3551 0.074 Uiso 1 1 calc R . .
C28 C 0.3775(12) 0.1019(5) -0.4459(5) 0.061(3) Uani 1 1 d . . .
H28A H 0.4831 0.1256 -0.4749 0.073 Uiso 1 1 calc R . .
C29 C 0.2786(12) -0.0031(6) -0.2544(6) 0.058(3) Uani 1 1 d . . .
C30 C 0.2941(11) -0.0307(5) -0.1899(5) 0.053(3) Uani 1 1 d . . .
C31 C 0.3229(10) -0.1798(6) 0.0584(5) 0.058(3) Uani 1 1 d . . .
H31A H 0.3499 -0.2237 0.0239 0.069 Uiso 1 1 calc R . .
C32 C 0.3118(12) -0.1971(7) 0.1386(6) 0.070(3) Uani 1 1 d . . .
H32A H 0.3324 -0.2513 0.1573 0.084 Uiso 1 1 calc R . .
C33 C 0.2690(13) -0.1302(8) 0.1886(5) 0.075(3) Uani 1 1 d . . .
H33A H 0.2590 -0.1391 0.2419 0.090 Uiso 1 1 calc R . .
C34 C 0.2420(12) -0.0525(7) 0.1595(6) 0.070(3) Uani 1 1 d . . .
H34A H 0.2150 -0.0076 0.1929 0.084 Uiso 1 1 calc R . .
C35 C 0.2541(11) -0.0391(7) 0.0809(6) 0.052(2) Uani 1 1 d . . .
C36 C 0.2213(11) 0.0414(7) 0.0433(6) 0.055(3) Uani 1 1 d . . .
C37 C 0.1762(12) 0.1127(7) 0.0872(6) 0.072(3) Uani 1 1 d . . .
H37A H 0.1678 0.1107 0.1409 0.086 Uiso 1 1 calc R . .
C38 C 0.1449(12) 0.1859(7) 0.0480(7) 0.077(3) Uani 1 1 d . . .
H38A H 0.1119 0.2350 0.0755 0.093 Uiso 1 1 calc R . .
C39 C 0.1610(11) 0.1884(6) -0.0314(6) 0.064(3) Uani 1 1 d . . .
H39A H 0.1420 0.2386 -0.0581 0.076 Uiso 1 1 calc R . .
C40 C 0.2064(10) 0.1138(6) -0.0706(5) 0.052(2) Uani 1 1 d . . .
H40A H 0.2178 0.1144 -0.1244 0.062 Uiso 1 1 calc R . .
C41 C 0.893(5) -0.4099(17) -0.4657(16) 0.337(13) Uiso 1 1 d . . .
C42 C 1.198(4) -0.550(3) -0.486(2) 0.408(16) Uiso 1 1 d . . .
C43 C 1.089(4) -0.4754(19) -0.4489(12) 0.257(8) Uiso 1 1 d . . .
C49 C 0.030(4) -0.5546(14) -0.0040(14) 0.134(10) Uiso 0.50 1 d P . .
C48 C 0.800(3) -0.5947(13) -0.0204(11) 0.103(7) Uiso 0.50 1 d P . .
C47 C 0.216(6) -0.501(3) 0.027(2) 0.250(16) Uiso 0.50 1 d P . .
C44 C 0.374(4) -0.5820(14) -0.0199(13) 0.127(8) Uiso 0.50 1 d P . .
C45 C 0.602(4) -0.5671(15) -0.0255(14) 0.139(9) Uiso 0.50 1 d P . .
C46 C 0.184(4) -0.5731(14) -0.0046(12) 0.093(7) Uiso 0.50 1 d P . .

loop_
_atom_site_aniso_label
_atom_site_aniso_U_11
_atom_site_aniso_U_22
_atom_site_aniso_U_33
_atom_site_aniso_U_23
_atom_site_aniso_U_13
_atom_site_aniso_U_12
Pt1 0.04158(18) 0.0496(2) 0.0477(2) -0.00154(16) -0.00603(14) -0.00113(14)
N1 0.104(7) 0.066(7) 0.075(7) -0.020(5) -0.007(5) -0.001(6)
N2 0.097(7) 0.054(6) 0.114(8) -0.017(6) -0.019(6) -0.005(5)
N3 0.058(5) 0.057(5) 0.053(6) 0.002(5) 0.007(5) -0.002(4)
N4 0.074(5) 0.065(6) 0.062(6) 0.010(5) -0.014(5) 0.007(5)
N5 0.042(4) 0.048(5) 0.056(5) 0.007(5) -0.017(4) -0.008(4)
N6 0.046(4) 0.051(6) 0.050(5) -0.006(5) -0.009(4) -0.002(4)
C1 0.130(10) 0.082(10) 0.104(10) -0.018(8) -0.034(8) -0.014(8)
C2 0.131(11) 0.083(10) 0.099(10) -0.025(8) -0.018(8) 0.001(8)
C3 0.109(10) 0.061(9) 0.086(9) -0.008(8) 0.018(8) 0.007(8)
C4 0.139(12) 0.054(9) 0.127(12) -0.027(8) 0.018(9) -0.016(9)
C5 0.125(11) 0.039(8) 0.178(16) -0.020(9) 0.029(10) 0.002(8)
C6 0.095(9) 0.072(9) 0.129(11) 0.014(8) -0.022(8) 0.001(7)
C7 0.089(8) 0.049(8) 0.077(8) -0.014(7) 0.008(7) 0.001(7)
C8 0.086(8) 0.051(7) 0.068(7) -0.014(6) 0.008(6) -0.007(6)
C9 0.068(6) 0.060(8) 0.110(9) -0.023(7) 0.004(6) -0.002(6)
C10 0.082(7) 0.049(7) 0.095(8) -0.015(6) -0.003(6) -0.020(6)
C11 0.063(6) 0.042(6) 0.049(6) -0.004(5) -0.007(5) -0.010(5)
C12 0.074(7) 0.051(7) 0.110(9) -0.007(7) -0.014(6) 0.001(6)
C13 0.086(8) 0.047(7) 0.091(8) 0.001(6) -0.009(6) -0.013(6)
C14 0.059(6) 0.069(8) 0.048(7) -0.010(6) -0.007(5) -0.010(6)
C15 0.053(6) 0.074(8) 0.031(6) -0.006(6) -0.012(4) -0.015(5)
C16 0.068(6) 0.069(7) 0.060(7) -0.007(6) 0.008(6) -0.007(5)
C17 0.084(8) 0.080(8) 0.052(7) -0.003(6) 0.009(6) -0.015(6)
C18 0.071(7) 0.060(7) 0.066(8) 0.014(6) -0.014(7) -0.012(6)
C19 0.101(8) 0.116(10) 0.063(8) 0.024(7) -0.012(7) -0.045(8)
C20 0.092(9) 0.134(11) 0.082(9) 0.062(8) -0.031(7) -0.033(8)
C21 0.067(7) 0.097(9) 0.090(9) 0.024(7) -0.011(7) -0.001(6)
C22 0.070(7) 0.049(7) 0.062(8) 0.009(6) -0.009(6) -0.012(6)
C23 0.076(7) 0.041(6) 0.046(6) 0.008(5) -0.006(6) -0.004(5)
C24 0.070(6) 0.052(6) 0.040(6) 0.002(5) -0.014(5) 0.007(5)
C25 0.081(7) 0.038(6) 0.048(6) -0.001(5) 0.000(5) -0.005(5)
C26 0.061(6) 0.043(6) 0.039(6) -0.005(5) 0.003(5) 0.009(5)
C27 0.059(6) 0.061(7) 0.060(7) 0.003(6) -0.008(5) 0.012(5)
C28 0.058(6) 0.053(7) 0.070(8) 0.008(6) -0.002(5) -0.009(5)
C29 0.054(6) 0.052(7) 0.063(7) -0.013(6) 0.000(6) 0.006(5)
C30 0.040(5) 0.041(6) 0.077(8) 0.002(6) -0.014(5) 0.008(4)
C31 0.039(5) 0.069(8) 0.066(8) -0.013(6) 0.000(5) -0.010(5)
C32 0.062(6) 0.094(9) 0.052(7) 0.026(7) -0.004(5) -0.011(6)
C33 0.070(7) 0.108(10) 0.041(7) -0.010(7) 0.010(5) -0.005(7)
C34 0.062(6) 0.085(9) 0.061(8) 0.010(7) 0.000(6) -0.006(6)
C35 0.034(5) 0.073(8) 0.049(7) -0.009(7) -0.002(5) -0.011(5)
C36 0.028(5) 0.062(8) 0.076(8) -0.019(7) -0.007(5) -0.010(5)
C37 0.059(6) 0.081(9) 0.077(8) 0.010(8) -0.017(6) -0.010(6)
C38 0.056(6) 0.094(10) 0.081(9) -0.043(8) -0.002(7) -0.001(6)
C39 0.039(5) 0.054(8) 0.095(9) 0.002(7) 0.002(6) -0.003(5)
C40 0.032(5) 0.051(7) 0.071(7) 0.003(6) -0.002(5) -0.008(5)

loop_
_atom_type_symbol
_atom_type_description
_atom_type_scat_dispersion_real
_atom_type_scat_dispersion_imag
_atom_type_scat_source
C C 0.0033 0.0016 'International Tables Vol C Tables 4.2.6.8 and 6.1.1.4'
H H 0.0000 0.0000 'International Tables Vol C Tables 4.2.6.8 and 6.1.1.4'
N N 0.0061 0.0033 'International Tables Vol C Tables 4.2.6.8 and 6.1.1.4'
Pt Pt -1.7033 8.3905 'International Tables Vol C Tables 4.2.6.8 and 6.1.1.4'

loop_
_geom_angle_atom_site_label_1
_geom_angle_atom_site_label_2
_geom_angle_atom_site_label_3
_geom_angle
_geom_angle_site_symmetry_1
_geom_angle_site_symmetry_3
_geom_angle_publ_flag
C30 Pt1 C15 90.3(3) . . ?
C30 Pt1 N5 173.1(4) . . ?
C15 Pt1 N5 96.4(3) . . ?
C30 Pt1 N6 95.6(3) . . ?
C15 Pt1 N6 174.0(4) . . ?
N5 Pt1 N6 77.6(3) . . ?
C1 N1 C7 108.5(9) . . ?
C1 N1 C8 123.5(10) . . ?
C7 N1 C8 128.0(9) . . ?
C7 N2 C6 110.4(9) . . ?
C16 N3 C22 107.3(8) . . ?
C16 N3 C23 125.0(8) . . ?
C22 N3 C23 127.7(8) . . ?
C22 N4 C21 113.8(8) . . ?
C31 N5 C35 118.7(8) . . ?
C31 N5 Pt1 124.5(7) . . ?
C35 N5 Pt1 116.8(7) . . ?
C40 N6 C36 118.9(8) . . ?
C40 N6 Pt1 125.3(7) . . ?
C36 N6 Pt1 115.8(7) . . ?
C2 C1 N1 110.1(11) . . ?
C1 C2 C3 107.8(11) . . ?
C4 C3 C2 136.4(14) . . ?
C4 C3 C7 115.8(12) . . ?
C2 C3 C7 107.8(11) . . ?
C5 C4 C3 117.6(13) . . ?
C4 C5 C6 120.7(13) . . ?
N2 C6 C5 126.0(11) . . ?
N2 C7 N1 124.7(11) . . ?
N2 C7 C3 129.4(11) . . ?
N1 C7 C3 105.8(11) . . ?
C13 C8 C9 118.9(9) . . ?
C13 C8 N1 121.3(9) . . ?
C9 C8 N1 119.8(9) . . ?
C10 C9 C8 120.3(9) . . ?
C9 C10 C11 122.1(8) . . ?
C12 C11 C10 116.3(8) . . ?
C12 C11 C14 122.7(9) . . ?
C10 C11 C14 120.9(8) . . ?
C13 C12 C11 122.4(9) . . ?
C12 C13 C8 120.0(9) . . ?
C15 C14 C11 177.3(11) . . ?
C14 C15 Pt1 177.5(8) . . ?
N3 C16 C17 112.1(8) . . ?
C16 C17 C18 104.6(9) . . ?
C17 C18 C19 134.6(11) . . ?
C17 C18 C22 109.9(9) . . ?
C19 C18 C22 115.5(10) . . ?
C20 C19 C18 118.2(10) . . ?
C19 C20 C21 120.5(10) . . ?
N4 C21 C20 123.6(10) . . ?
N4 C22 N3 125.7(10) . . ?
N4 C22 C18 128.2(10) . . ?
N3 C22 C18 106.1(10) . . ?
C28 C23 C24 120.1(8) . . ?
C28 C23 N3 120.9(9) . . ?
C24 C23 N3 118.9(8) . . ?
C25 C24 C23 119.2(8) . . ?
C24 C25 C26 122.6(8) . . ?
C25 C26 C27 116.6(8) . . ?
C25 C26 C29 122.5(8) . . ?
C27 C26 C29 120.8(8) . . ?
C28 C27 C26 121.0(8) . . ?
C23 C28 C27 120.5(8) . . ?
C30 C29 C26 177.1(10) . . ?
C29 C30 Pt1 176.8(8) . . ?
N5 C31 C32 122.0(9) . . ?
C33 C32 C31 117.6(10) . . ?
C34 C33 C32 119.6(10) . . ?
C33 C34 C35 120.5(11) . . ?
N5 C35 C34 121.5(10) . . ?
N5 C35 C36 113.3(9) . . ?
C34 C35 C36 125.1(10) . . ?
N6 C36 C37 123.3(10) . . ?
N6 C36 C35 116.5(9) . . ?
C37 C36 C35 120.2(11) . . ?
C38 C37 C36 116.9(10) . . ?
C37 C38 C39 121.1(11) . . ?
C38 C39 C40 118.1(10) . . ?
N6 C40 C39 121.7(9) . . ?
C42 C41 C43 103(3) 2_744 . ?
C41 C42 C43 119(3) 2_744 . ?
C42 C43 C41 136(2) . . ?
C46 C49 C47 51(2) . . ?
C46 C49 C49 112(3) . 2_545 ?
C47 C49 C49 63.8(18) . 2_545 ?
C46 C49 C48 141(2) . 1_455 ?
C47 C49 C48 167(2) . 1_455 ?
C49 C49 C48 106(2) 2_545 1_455 ?
C46 C49 C47 162(3) . 2_545 ?
C47 C49 C47 121(2) . 2_545 ?
C49 C49 C47 57.1(19) 2_545 2_545 ?
C48 C49 C47 50.2(17) 1_455 2_545 ?
C45 C48 C47 72.8(19) . 2_645 ?
C45 C48 C49 139(2) . 1_655 ?
C47 C48 C49 67.4(16) 2_645 1_655 ?
C46 C47 C48 147(3) . 2_645 ?
C46 C47 C45 141(3) . 2_645 ?
C48 C47 C45 48.5(17) 2_645 2_645 ?
C46 C47 C49 36.4(16) . . ?
C48 C47 C49 120(3) 2_645 . ?
C45 C47 C49 160(3) 2_645 . ?
C46 C47 C44 45.9(19) . . ?
C48 C47 C44 135(3) 2_645 . ?
C45 C47 C44 97(2) 2_645 . ?
C49 C47 C44 82(3) . . ?
C46 C47 C49 94(3) . 2_545 ?
C48 C47 C49 62.4(19) 2_645 2_545 ?
C45 C47 C49 110(3) 2_645 2_545 ?
C49 C47 C49 59(2) . 2_545 ?
C44 C47 C49 131(3) . 2_545 ?
C46 C44 C45 162(2) . . ?
C46 C44 C47 50.6(17) . . ?
C45 C44 C47 112(2) . . ?
C48 C45 C44 151(2) . . ?
C48 C45 C47 58.7(18) . 2_645 ?
C44 C45 C47 149(2) . 2_645 ?
C49 C46 C44 165(3) . . ?
C49 C46 C47 92(3) . . ?
C44 C46 C47 84(2) . . ?

loop_
_geom_bond_atom_site_label_1
_geom_bond_atom_site_label_2
_geom_bond_distance
_geom_bond_site_symmetry_2
_geom_bond_publ_flag
Pt1 C30 1.934(9) . ?
Pt1 C15 1.946(9) . ?
Pt1 N5 2.054(7) . ?
Pt1 N6 2.055(7) . ?
N1 C1 1.386(10) . ?
N1 C7 1.393(11) . ?
N1 C8 1.445(10) . ?
N2 C7 1.300(10) . ?
N2 C6 1.355(11) . ?
N3 C16 1.357(9) . ?
N3 C22 1.388(9) . ?
N3 C23 1.443(9) . ?
N4 C22 1.319(10) . ?
N4 C21 1.340(9) . ?
N5 C31 1.330(9) . ?
N5 C35 1.350(10) . ?
N6 C40 1.323(9) . ?
N6 C36 1.329(10) . ?
C1 C2 1.345(12) . ?
C2 C3 1.407(12) . ?
C3 C4 1.370(13) . ?
C3 C7 1.429(12) . ?
C4 C5 1.347(13) . ?
C5 C6 1.374(13) . ?
C8 C13 1.372(10) . ?
C8 C9 1.384(10) . ?
C9 C10 1.360(10) . ?
C10 C11 1.392(10) . ?
C11 C12 1.382(10) . ?
C11 C14 1.438(11) . ?
C12 C13 1.370(10) . ?
C14 C15 1.183(10) . ?
C16 C17 1.362(10) . ?
C17 C18 1.393(11) . ?
C18 C19 1.393(11) . ?
C18 C22 1.396(11) . ?
C19 C20 1.363(12) . ?
C20 C21 1.385(11) . ?
C23 C28 1.361(9) . ?
C23 C24 1.376(10) . ?
C24 C25 1.361(9) . ?
C25 C26 1.382(9) . ?
C26 C27 1.399(10) . ?
C26 C29 1.441(11) . ?
C27 C28 1.367(9) . ?
C29 C30 1.207(10) . ?
C31 C32 1.411(10) . ?
C32 C33 1.390(11) . ?
C33 C34 1.345(11) . ?
C34 C35 1.375(10) . ?
C35 C36 1.449(11) . ?
C36 C37 1.384(11) . ?
C37 C38 1.359(11) . ?
C38 C39 1.373(11) . ?
C39 C40 1.388(10) . ?
C41 C42 1.32(4) 2_744 ?
C41 C43 1.63(3) . ?
C42 C41 1.32(4) 2_744 ?
C42 C43 1.46(3) . ?
C49 C46 1.03(3) . ?
C49 C47 1.74(5) . ?
C49 C49 1.77(5) 2_545 ?
C49 C48 1.78(3) 1_455 ?
C49 C47 1.85(4) 2_545 ?
C48 C45 1.35(3) . ?
C48 C47 1.54(4) 2_645 ?
C48 C49 1.78(3) 1_655 ?
C47 C46 1.35(4) . ?
C47 C48 1.54(4) 2_645 ?
C47 C45 1.73(4) 2_645 ?
C47 C44 1.74(5) . ?
C47 C49 1.85(4) 2_545 ?
C44 C46 1.26(3) . ?
C44 C45 1.55(3) . ?
C45 C47 1.73(4) 2_645 ?
